data_7208955
loop_
_publ_author_name
'Saines, Paul J.'
'Steinmann, Mark'
'Tan, Jin-Chong'
'Yeung, Hamish H.-M.'
'Cheetham, Anthony K.'

_publ_section_title
;
 Structural diversity and luminescent properties of lanthanide 2,2- and
 2,3-dimethylsuccinate frameworks
;
_journal_issue 1
_journal_name_full CrystEngComm
_journal_page_first 100
_journal_paper_doi 10.1039/c2ce26279g
_journal_volume 15
_journal_year 2013
_chemical_compound_source 'synthesis as described'
_chemical_formula_moiety 'C9 H16 O8 Y1'
_chemical_formula_sum 'C9 H16 O8 Y'
_chemical_formula_weight 341.13
_chemical_name_systematic
;
?
;
_space_group_IT_number 2
_symmetry_cell_setting triclinic
_symmetry_Int_Tables_number 2
_symmetry_space_group_name_Hall '-P 1'
_symmetry_space_group_name_H-M 'P -1'
_atom_sites_solution_hydrogens geom
_atom_sites_solution_primary direct
_atom_sites_solution_secondary difmap
_audit_creation_date 2012-05-16T12:27:42-00:00
_audit_creation_method 'WinGX routine CIF_UPDATE'
_cell_angle_alpha 70.102(16)
_cell_angle_beta 80.008(13)
_cell_angle_gamma 89.723(13)
_cell_formula_units_Z 2
_cell_length_a 5.8717(8)
_cell_length_b 9.8057(18)
_cell_length_c 11.979(2)
_cell_measurement_reflns_used 1855
_cell_measurement_temperature 293(2)
_cell_measurement_theta_max 72.1027
_cell_measurement_theta_min 3.9885
_cell_measurement_wavelength 0.71073
_cell_volume 637.60(19)
_computing_cell_refinement 'CrysAlisPro V1.171.35.11 (Agilent Technologies)'
_computing_data_collection 'CrysAlisPro V1.171.35.11 (Agilent Technologies)'
_computing_data_reduction 'CrysAlisPro V1.171.35.11 (Agilent Technologies)'
_computing_molecular_graphics 'Diamond (Brandenburg 1997)'
_computing_publication_material 'WinGX publication routines (Farrugia, 1999)'
_computing_structure_refinement 'SHELXL-97 (Sheldrick, 1997)'
_computing_structure_solution 'SHELXS-97 (Sheldrick, 1990)'
_diffrn_ambient_temperature 293(2)
_diffrn_detector_area_resol_mean 16.1183
_diffrn_measured_fraction_theta_full 0.974
_diffrn_measured_fraction_theta_max 0.938
_diffrn_measurement_device_type 'Xcalibur, Eos, Gemini ultra'
_diffrn_radiation_monochromator mirror
_diffrn_radiation_probe x-ray
_diffrn_radiation_source 'Enhance Ultra (Cu) X-ray Source'
_diffrn_radiation_type CuK\a
_diffrn_radiation_wavelength 1.54184
_diffrn_reflns_av_R_equivalents 0.0537
_diffrn_reflns_av_unetI/netI 0.0615
_diffrn_reflns_limit_h_max 7
_diffrn_reflns_limit_h_min -5
_diffrn_reflns_limit_k_max 11
_diffrn_reflns_limit_k_min -11
_diffrn_reflns_limit_l_max 14
_diffrn_reflns_limit_l_min -14
_diffrn_reflns_number 3766
_diffrn_reflns_theta_full 67.70
_diffrn_reflns_theta_max 72.25
_diffrn_reflns_theta_min 3.99
_exptl_absorpt_coefficient_mu 6.822
_exptl_absorpt_correction_T_max 1.095
_exptl_absorpt_correction_T_min 0.538
_exptl_absorpt_correction_type gaussian
_exptl_absorpt_process_details
;
CrysAlisPro, Agilent Technologies,
Version 1.171.35.21 (release 20-01-2012 CrysAlis171 .NET)
(compiled Jan 23 2012,18:06:46)
Numerical absorption correction based on gaussian integration over
a multifaceted crystal model
;
_exptl_crystal_colour colourless
_exptl_crystal_density_diffrn 1.781
_exptl_crystal_density_method 'not measured'
_exptl_crystal_description needle
_exptl_crystal_F_000 346
_exptl_crystal_size_max 0.3745
_exptl_crystal_size_mid 0.0291
_exptl_crystal_size_min 0.0127
_refine_diff_density_max 1.287
_refine_diff_density_min -1.15
_refine_diff_density_rms 0.208
_refine_ls_extinction_method none
_refine_ls_goodness_of_fit_ref 1.148
_refine_ls_hydrogen_treatment mixed
_refine_ls_matrix_type full
_refine_ls_number_parameters 188
_refine_ls_number_reflns 2368
_refine_ls_number_restraints 6
_refine_ls_restrained_S_all 1.147
_refine_ls_R_factor_all 0.0759
_refine_ls_R_factor_gt 0.0645
_refine_ls_shift/su_max 0
_refine_ls_shift/su_mean 0
_refine_ls_structure_factor_coef Fsqd
_refine_ls_weighting_details 'calc w=1/[\s^2^(Fo^2^)+(0.0234P)^2^+14.9082P] where P=(Fo^2^+2Fc^2^)/3'
_refine_ls_weighting_scheme calc
_refine_ls_wR_factor_gt 0.1865
_refine_ls_wR_factor_ref 0.1951
_reflns_number_gt 2084
_reflns_number_total 2368
_reflns_threshold_expression >2sigma(I)
_cod_data_source_file c2ce26279g.txt
_cod_data_source_block Compound7
_cod_original_cell_volume 637.60(18)
_cod_original_formula_sum 'C9 H16 O8 Y1'
_cod_database_code 7208955

loop_
_symmetry_equiv_pos_as_xyz
'x, y, z'
'-x, -y, -z'

loop_
_atom_site_label
_atom_site_type_symbol
_atom_site_fract_x
_atom_site_fract_y
_atom_site_fract_z
_atom_site_U_iso_or_equiv
_atom_site_adp_type
_atom_site_occupancy
_atom_site_symmetry_multiplicity
_atom_site_calc_flag
_atom_site_refinement_flags
_atom_site_disorder_assembly
_atom_site_disorder_group
Y1 Y 0.37441(15) 0.75055(9) 0.60691(8) 0.0261(3) Uani 1 1 d . . .
C11 C 0.0922(19) 0.5890(12) 0.8257(11) 0.035(2) Uani 1 1 d . . .
C12 C -0.064(2) 0.5214(13) 0.9469(10) 0.044(3) Uani 0.50 1 d P . 1
C13 C -0.213(6) 0.384(3) 0.938(3) 0.062(8) Uani 0.50 1 d P A 1
H13A H -0.1077 0.3153 0.9214 0.093 Uiso 0.50 1 calc PR A 1
H13B H -0.3011 0.4192 0.8751 0.093 Uiso 0.50 1 calc PR A 1
H13C H -0.3154 0.3377 1.0139 0.093 Uiso 0.50 1 calc PR A 1
C14 C -0.256(4) 0.633(3) 0.958(2) 0.040(5) Uani 0.50 1 d P B 1
H14A H -0.3660 0.5904 1.0318 0.060 Uiso 0.50 1 calc PR B 1
H14B H -0.3342 0.6565 0.8907 0.060 Uiso 0.50 1 calc PR B 1
H14C H -0.1836 0.7202 0.9594 0.060 Uiso 0.50 1 calc PR B 1
C12A C -0.064(2) 0.5214(13) 0.9469(10) 0.044(3) Uani 0.50 1 d P . 2
H12A H -0.1462 0.4355 0.9472 0.052 Uiso 0.50 1 calc PR . 2
H12B H -0.1787 0.5896 0.9577 0.052 Uiso 0.50 1 calc PR . 2
C1 C 0.1239(17) 0.7369(11) 0.4337(9) 0.029(2) Uani 1 1 d . . .
C2 C -0.022(2) 0.7266(12) 0.3435(10) 0.035(2) Uani 1 1 d . . .
H2A H -0.1540 0.6593 0.3873 0.042 Uiso 1 1 calc R . .
H2B H 0.0697 0.6849 0.2889 0.042 Uiso 1 1 calc R . .
C3 C 0.1126(18) 1.1305(11) 0.7331(10) 0.030(2) Uani 1 1 d . . .
C4 C -0.085(2) 1.0351(13) 0.8266(11) 0.043(3) Uani 1 1 d . . .
H4A H -0.1985 1.0113 0.7864 0.065 Uiso 1 1 calc R . .
H4B H -0.1553 1.0864 0.8779 0.065 Uiso 1 1 calc R . .
H4C H -0.0255 0.9474 0.8746 0.065 Uiso 1 1 calc R . .
C5 C 0.2956(19) 1.1680(14) 0.7985(11) 0.040(3) Uani 1 1 d . . .
H5A H 0.3486 1.0799 0.8497 0.060 Uiso 1 1 calc R . .
H5B H 0.2275 1.2236 0.8467 0.060 Uiso 1 1 calc R . .
H5C H 0.4242 1.2238 0.7399 0.060 Uiso 1 1 calc R . .
C6 C 0.2404(17) 1.0514(11) 0.6520(9) 0.028(2) Uani 1 1 d . . .
O1 O 0.1129(12) 0.8444(8) 0.4691(7) 0.0337(17) Uani 1 1 d . . .
O2 O 0.2509(12) 0.6335(8) 0.4777(7) 0.0339(17) Uani 1 1 d . . .
O3 O 0.1933(13) 0.9186(8) 0.6780(7) 0.0359(17) Uani 1 1 d . . .
O4 O 0.3969(13) 1.1231(9) 0.5677(7) 0.0390(18) Uani 1 1 d . . .
O11 O 0.0112(12) 0.6197(9) 0.7297(6) 0.0370(18) Uani 1 1 d . . .
O12 O 0.3038(14) 0.6212(10) 0.8185(8) 0.048(2) Uani 1 1 d . . .
O1W O 0.6848(12) 0.8476(9) 0.6666(8) 0.0372(18) Uani 1 1 d D . .
H1WA H 0.782(14) 0.782(8) 0.683(11) 0.056 Uiso 1 1 d D . .
H1WB H 0.755(16) 0.927(6) 0.620(10) 0.056 Uiso 1 1 d D . .
O2W O 0.6370(15) 0.5656(9) 0.6300(8) 0.0424(19) Uani 1 1 d D . .
H2WA H 0.737(16) 0.584(14) 0.667(11) 0.064 Uiso 1 1 d D . .
H2WB H 0.69(2) 0.503(12) 0.598(12) 0.064 Uiso 1 1 d D . .

loop_
_atom_site_aniso_label
_atom_site_aniso_U_11
_atom_site_aniso_U_22
_atom_site_aniso_U_33
_atom_site_aniso_U_23
_atom_site_aniso_U_13
_atom_site_aniso_U_12
Y1 0.0190(4) 0.0269(5) 0.0356(5) -0.0151(4) -0.0048(3) 0.0030(3)
C11 0.027(6) 0.038(6) 0.045(6) -0.018(5) -0.009(5) 0.006(4)
C12 0.048(7) 0.045(7) 0.034(6) -0.009(5) -0.006(5) 0.003(6)
C13 0.07(2) 0.049(16) 0.062(18) -0.023(14) -0.004(15) -0.025(14)
C14 0.031(12) 0.046(13) 0.038(12) -0.010(10) -0.003(10) 0.012(10)
C12A 0.048(7) 0.045(7) 0.034(6) -0.009(5) -0.006(5) 0.003(6)
C1 0.018(5) 0.033(5) 0.034(5) -0.015(4) 0.004(4) -0.003(4)
C2 0.036(6) 0.036(6) 0.040(6) -0.021(5) -0.009(5) 0.005(5)
C3 0.026(5) 0.034(5) 0.040(6) -0.023(5) -0.011(4) 0.006(4)
C4 0.034(6) 0.049(7) 0.043(7) -0.019(6) 0.009(5) -0.003(5)
C5 0.022(5) 0.056(7) 0.054(7) -0.030(6) -0.015(5) 0.009(5)
C6 0.023(5) 0.034(5) 0.034(5) -0.018(4) -0.012(4) 0.008(4)
O1 0.030(4) 0.034(4) 0.048(4) -0.025(3) -0.013(3) 0.011(3)
O2 0.029(4) 0.033(4) 0.047(4) -0.021(3) -0.011(3) 0.012(3)
O3 0.029(4) 0.033(4) 0.052(5) -0.021(4) -0.011(3) 0.007(3)
O4 0.025(4) 0.056(5) 0.034(4) -0.017(4) 0.005(3) 0.001(3)
O11 0.026(4) 0.053(5) 0.027(4) -0.011(3) 0.003(3) -0.010(3)
O12 0.035(5) 0.064(6) 0.044(5) -0.014(4) -0.010(4) 0.003(4)
O1W 0.024(4) 0.039(4) 0.053(5) -0.019(4) -0.013(4) 0.000(3)
O2W 0.048(5) 0.036(4) 0.054(5) -0.025(4) -0.021(4) 0.012(4)

loop_
_atom_type_symbol
_atom_type_description
_atom_type_scat_dispersion_real
_atom_type_scat_dispersion_imag
_atom_type_scat_source
C C 0.0181 0.0091 'International Tables Vol C Tables 4.2.6.8 and 6.1.1.4'
H H 0 0 'International Tables Vol C Tables 4.2.6.8 and 6.1.1.4'
O O 0.0492 0.0322 'International Tables Vol C Tables 4.2.6.8 and 6.1.1.4'
Y Y -0.267 2.0244 'International Tables Vol C Tables 4.2.6.8 and 6.1.1.4'

loop_
_geom_angle_atom_site_label_1
_geom_angle_atom_site_label_2
_geom_angle_atom_site_label_3
_geom_angle
_geom_angle_site_symmetry_1
_geom_angle_site_symmetry_3
O4 Y1 O3 105.9(3) 2_676 .
O4 Y1 O2W 88.3(3) 2_676 .
O3 Y1 O2W 148.5(3) . .
O4 Y1 O12 152.8(3) 2_676 .
O3 Y1 O12 79.0(3) . .
O2W Y1 O12 76.2(3) . .
O4 Y1 O1W 76.1(3) 2_676 .
O3 Y1 O1W 78.7(3) . .
O2W Y1 O1W 77.6(3) . .
O12 Y1 O1W 78.8(3) . .
O4 Y1 O1 75.4(3) 2_676 .
O3 Y1 O1 77.9(3) . .
O2W Y1 O1 133.5(3) . .
O12 Y1 O1 131.2(3) . .
O1W Y1 O1 136.2(3) . .
O4 Y1 O2 80.4(3) 2_676 .
O3 Y1 O2 128.9(3) . .
O2W Y1 O2 80.6(3) . .
O12 Y1 O2 117.9(3) . .
O1W Y1 O2 148.2(3) . .
O1 Y1 O2 54.2(2) . .
O4 Y1 O11 153.5(3) 2_676 .
O3 Y1 O11 77.0(3) . .
O2W Y1 O11 102.9(3) . .
O12 Y1 O11 53.5(3) . .
O1W Y1 O11 129.5(3) . .
O1 Y1 O11 79.6(3) . .
O2 Y1 O11 77.8(3) . .
O4 Y1 C1 76.4(3) 2_676 .
O3 Y1 C1 103.4(3) . .
O2W Y1 C1 107.3(3) . .
O12 Y1 C1 129.3(3) . .
O1W Y1 C1 151.9(3) . .
O1 Y1 C1 26.9(3) . .
O2 Y1 C1 27.3(3) . .
O11 Y1 C1 77.3(3) . .
O4 Y1 C11 179.2(3) 2_676 .
O3 Y1 C11 74.9(3) . .
O2W Y1 C11 90.9(3) . .
O12 Y1 C11 26.8(3) . .
O1W Y1 C11 103.8(3) . .
O1 Y1 C11 105.1(3) . .
O2 Y1 C11 99.3(3) . .
O11 Y1 C11 26.8(3) . .
C1 Y1 C11 103.8(3) . .
O11 C11 O12 118.8(11) . .
O11 C11 C12 120.3(10) . .
O12 C11 C12 120.9(10) . .
O11 C11 Y1 61.2(6) . .
O12 C11 Y1 57.9(6) . .
C12 C11 Y1 172.1(8) . .
C11 C12 C12 113.6(13) . 2_567
C11 C12 C14 107.2(12) . .
C12 C12 C14 111.9(15) 2_567 .
C11 C12 C13 106.6(13) . .
C12 C12 C13 113.4(16) 2_567 .
C14 C12 C13 103.4(17) . .
O1 C1 O2 119.7(9) . .
O1 C1 C2 120.3(9) . .
O2 C1 C2 119.9(9) . .
O1 C1 Y1 59.5(5) . .
O2 C1 Y1 60.3(5) . .
C2 C1 Y1 177.5(7) . .
C1 C2 C3 116.7(9) . 2_576
C4 C3 C6 112.0(9) . .
C4 C3 C2 110.4(9) . 2_576
C6 C3 C2 110.8(9) . 2_576
C4 C3 C5 109.2(9) . .
C6 C3 C5 105.8(8) . .
C2 C3 C5 108.4(9) 2_576 .
O4 C6 O3 123.8(10) . .
O4 C6 C3 117.1(9) . .
O3 C6 C3 118.9(9) . .
C1 O1 Y1 93.7(6) . .
C1 O2 Y1 92.5(6) . .
C6 O3 Y1 131.3(7) . .
C6 O4 Y1 168.4(7) . 2_676
C11 O11 Y1 92.0(6) . .
C11 O12 Y1 95.3(7) . .

loop_
_geom_bond_atom_site_label_1
_geom_bond_atom_site_label_2
_geom_bond_distance
_geom_bond_site_symmetry_2
Y1 O4 2.233(7) 2_676
Y1 O3 2.280(7) .
Y1 O2W 2.350(8) .
Y1 O12 2.379(8) .
Y1 O1W 2.381(7) .
Y1 O1 2.401(7) .
Y1 O2 2.417(7) .
Y1 O11 2.452(7) .
Y1 C1 2.781(10) .
Y1 C11 2.796(12) .
C11 O11 1.262(13) .
C11 O12 1.264(13) .
C11 C12 1.509(16) .
C12 C12 1.53(2) 2_567
C12 C14 1.59(2) .
C12 C13 1.65(3) .
C1 O1 1.260(12) .
C1 O2 1.276(12) .
C1 C2 1.519(14) .
C2 C3 1.542(14) 2_576
C3 C4 1.524(15) .
C3 C6 1.537(14) .
C3 C2 1.542(14) 2_576
C3 C5 1.548(13) .
C6 O4 1.249(13) .
C6 O3 1.252(12) .
O4 Y1 2.234(7) 2_676
